data_4331249
loop_
_publ_author_name
'Tommy Kenny'
'Simon Lamare'
'Shawkat M. Aly'
'Daniel Fortin'
'Gessie Brisard'
'Pierre D. Harvey'

_publ_section_title
;
 Reduced and Oxidized Forms of the Pt-Organometallic Version of
 Polyaniline
;
_journal_name_full 'Inorganic Chemistry'
_journal_page_first 13081
_journal_page_last 13095
_journal_paper_doi 10.1021/ic300775n
_journal_volume 51
_journal_year 2012
_chemical_formula_sum 'C18 H10 Br2 Cl4 N2'
_chemical_formula_weight 555.9
_chemical_name_systematic
;
 ?
;
_space_group_IT_number 14
_symmetry_cell_setting monoclinic
_symmetry_space_group_name_Hall '-P 2ybc'
_symmetry_space_group_name_H-M 'P 1 21/c 1'
_atom_sites_solution_hydrogens geom
_atom_sites_solution_primary direct
_atom_sites_solution_secondary difmap
_audit_conform_dict_location ftp://ftp.iucr.org/pub/cif_core.dic
_audit_conform_dict_name cif_core.dic
_audit_conform_dict_version 2.3
_audit_creation_date 2010-07-05T12:15:23-00:00
_audit_creation_method 'WinGX routine CIF_UPDATE'
_cell_angle_alpha 90
_cell_angle_beta 95.06(2)
_cell_angle_gamma 90
_cell_formula_units_Z 2
_cell_length_a 4.5815(15)
_cell_length_b 9.242(4)
_cell_length_c 22.912(4)
_cell_measurement_reflns_used 20
_cell_measurement_temperature 293(2)
_cell_measurement_theta_max 12.5
_cell_measurement_theta_min 10
_cell_volume 966.4(6)
_computing_cell_refinement Difrac
_computing_data_collection Difrac
_computing_data_reduction NRCVAX
_computing_structure_refinement 'SHELXL-97 (Sheldrick, 1997)'
_computing_structure_solution 'SHELXS-97 (Sheldrick, 1997)'
_diffrn_ambient_temperature 293(2)
_diffrn_measured_fraction_theta_full 0.998
_diffrn_measured_fraction_theta_max 0.992
_diffrn_measurement_device_type CAD4
_diffrn_measurement_method Omega
_diffrn_radiation_monochromator graphite
_diffrn_radiation_type MoK\a
_diffrn_radiation_wavelength 0.71073
_diffrn_reflns_av_R_equivalents 0
_diffrn_reflns_av_unetI/netI 0.1276
_diffrn_reflns_limit_h_max 5
_diffrn_reflns_limit_h_min -5
_diffrn_reflns_limit_k_max 11
_diffrn_reflns_limit_k_min 0
_diffrn_reflns_limit_l_max 27
_diffrn_reflns_limit_l_min 0
_diffrn_reflns_number 1805
_diffrn_reflns_theta_full 25.5
_diffrn_reflns_theta_max 25.59
_diffrn_reflns_theta_min 1.78
_diffrn_standards_decay_% 0
_diffrn_standards_interval_count 100
_diffrn_standards_number 1
_exptl_absorpt_coefficient_mu 4.753
_exptl_absorpt_correction_T_max 0.4499
_exptl_absorpt_correction_T_min 0.1627
_exptl_absorpt_correction_type psi-scan
_exptl_absorpt_process_details empirical
_exptl_crystal_colour Colorless
_exptl_crystal_density_diffrn 1.911
_exptl_crystal_description Prism
_exptl_crystal_F_000 540
_exptl_crystal_size_max 0.6
_exptl_crystal_size_mid 0.3
_exptl_crystal_size_min 0.2
_refine_diff_density_max 0.535
_refine_diff_density_min -0.793
_refine_diff_density_rms 0.125
_refine_ls_extinction_method none
_refine_ls_goodness_of_fit_ref 0.857
_refine_ls_hydrogen_treatment none
_refine_ls_matrix_type full
_refine_ls_number_parameters 76
_refine_ls_number_reflns 1805
_refine_ls_number_restraints 0
_refine_ls_restrained_S_all 0.857
_refine_ls_R_factor_all 0.2129
_refine_ls_R_factor_gt 0.0675
_refine_ls_shift/su_max 0
_refine_ls_shift/su_mean 0
_refine_ls_structure_factor_coef Fsqd
_refine_ls_weighting_details 'calc w=1/[\s^2^(Fo^2^)+(0.0946P)^2^+0.0000P] where P=(Fo^2^+2Fc^2^)/3'
_refine_ls_weighting_scheme calc
_refine_ls_wR_factor_gt 0.1444
_refine_ls_wR_factor_ref 0.1798
_reflns_number_gt 725
_reflns_number_total 1805
_reflns_threshold_expression >2sigma(I)
_cod_data_source_file ic300775n_si_002_06.cif
_cod_data_source_block 3'c
_cod_depositor_comments
;
The following automatic conversions were performed:

'_exptl_absorpt_correction_type' value 'Psi-Scan' changed to
'psi-scan' according to the built-in table from CIF Core dictionary
named 'cif_core.dic' version 2.4.1 from 2010-06-29.

Automatic conversion script
Id: cif_fix_values 1891 2012-01-12 08:04:46Z andrius 
;
_cod_original_cell_volume 966.3(5)
_cod_database_code 4331249

loop_
_symmetry_equiv_pos_as_xyz
'x, y, z'
'-x, y+1/2, -z+1/2'
'-x, -y, -z'
'x, -y-1/2, z-1/2'

loop_
_atom_site_label
_atom_site_type_symbol
_atom_site_fract_x
_atom_site_fract_y
_atom_site_fract_z
_atom_site_U_iso_or_equiv
_atom_site_adp_type
_atom_site_occupancy
_atom_site_symmetry_multiplicity
_atom_site_calc_flag
_atom_site_refinement_flags
Br Br 0.8580(3) 0.54281(14) 0.15006(4) 0.0823(6) Uani 1 1 d .
Cl02 Cl 0.5622(6) 0.3124(3) 0.42232(10) 0.0683(8) Uani 1 1 d .
Cl03 Cl 1.0565(7) 0.8266(3) 0.47575(11) 0.0795(10) Uani 1 1 d .
C7 C 0.791(2) 0.5648(10) 0.2300(3) 0.0529(11) Uani 1 1 d .
N1 N 0.6653(18) 0.6281(9) 0.4053(3) 0.061(2) Uani 1 1 d .
H1 H 0.527 0.686 0.4131 0.073 Uiso 1 1 calc R
C3 C 0.834(2) 0.5627(10) 0.4517(3) 0.0510(15) Uani 1 1 d .
C8 C 0.943(2) 0.4842(10) 0.2708(3) 0.0529(11) Uani 1 1 d .
H8 H 1.072 0.4141 0.2593 0.063 Uiso 1 1 calc R
C2 C 0.812(2) 0.4180(10) 0.4644(3) 0.0510(15) Uani 1 1 d .
C1 C 1.023(2) 0.6452(10) 0.4883(3) 0.0510(15) Uani 1 1 d .
C4 C 0.713(2) 0.6030(11) 0.3461(3) 0.0529(11) Uani 1 1 d .
C5 C 0.554(2) 0.6841(10) 0.3041(3) 0.0529(11) Uani 1 1 d .
H5 H 0.4205 0.7522 0.3152 0.063 Uiso 1 1 calc R
C6 C 0.593(2) 0.6651(10) 0.2457(3) 0.0529(11) Uani 1 1 d .
H6 H 0.4859 0.7197 0.2172 0.063 Uiso 1 1 calc R
C9 C 0.913(2) 0.5033(10) 0.3292(3) 0.0529(11) Uani 1 1 d .
H9 H 1.0257 0.4497 0.3571 0.063 Uiso 1 1 calc R

loop_
_atom_site_aniso_label
_atom_site_aniso_U_11
_atom_site_aniso_U_22
_atom_site_aniso_U_33
_atom_site_aniso_U_23
_atom_site_aniso_U_13
_atom_site_aniso_U_12
Br 0.1109(11) 0.0946(10) 0.0433(5) 0.0052(6) 0.0181(5) 0.0074(9)
Cl02 0.072(2) 0.0748(19) 0.0592(13) -0.0129(13) 0.0100(13) -0.0114(17)
Cl03 0.120(3) 0.0504(16) 0.0690(15) 0.0068(13) 0.0157(16) -0.0035(18)
C7 0.058(3) 0.056(3) 0.0462(19) 0.0024(19) 0.013(2) 0.003(2)
N1 0.067(6) 0.075(6) 0.041(4) 0.001(4) 0.011(4) 0.025(5)
C3 0.071(4) 0.047(4) 0.038(3) -0.004(2) 0.022(3) 0.009(3)
C8 0.058(3) 0.056(3) 0.0462(19) 0.0024(19) 0.013(2) 0.003(2)
C2 0.071(4) 0.047(4) 0.038(3) -0.004(2) 0.022(3) 0.009(3)
C1 0.071(4) 0.047(4) 0.038(3) -0.004(2) 0.022(3) 0.009(3)
C4 0.058(3) 0.056(3) 0.0462(19) 0.0024(19) 0.013(2) 0.003(2)
C5 0.058(3) 0.056(3) 0.0462(19) 0.0024(19) 0.013(2) 0.003(2)
C6 0.058(3) 0.056(3) 0.0462(19) 0.0024(19) 0.013(2) 0.003(2)
C9 0.058(3) 0.056(3) 0.0462(19) 0.0024(19) 0.013(2) 0.003(2)

loop_
_atom_type_symbol
_atom_type_description
_atom_type_scat_dispersion_real
_atom_type_scat_dispersion_imag
_atom_type_scat_source
C C 0.0033 0.0016 'International Tables Vol C Tables 4.2.6.8 and 6.1.1.4'
H H 0 0 'International Tables Vol C Tables 4.2.6.8 and 6.1.1.4'
Cl Cl 0.1484 0.1585 'International Tables Vol C Tables 4.2.6.8 and 6.1.1.4'
Br Br -0.2901 2.4595 'International Tables Vol C Tables 4.2.6.8 and 6.1.1.4'
N N 0.0061 0.0033 'International Tables Vol C Tables 4.2.6.8 and 6.1.1.4'

loop_
_geom_angle_atom_site_label_1
_geom_angle_atom_site_label_2
_geom_angle_atom_site_label_3
_geom_angle
_geom_angle_site_symmetry_1
_geom_angle_site_symmetry_3
C8 C7 C6 120.7(8) . .
C8 C7 Br 119.7(7) . .
C6 C7 Br 119.6(7) . .
C3 N1 C4 122.5(8) . .
C2 C3 C1 117.7(8) . .
C2 C3 N1 122.4(9) . .
C1 C3 N1 119.9(9) . .
C7 C8 C9 121.2(10) . .
C3 C2 C1 121.7(8) . 3_766
C3 C2 Cl02 119.4(7) . .
C1 C2 Cl02 118.9(7) 3_766 .
C3 C1 C2 120.6(8) . 3_766
C3 C1 Cl03 120.0(7) . .
C2 C1 Cl03 119.4(7) 3_766 .
C9 C4 C5 119.4(8) . .
C9 C4 N1 122.9(8) . .
C5 C4 N1 117.8(9) . .
C4 C5 C6 120.3(9) . .
C7 C6 C5 119.1(8) . .
C8 C9 C4 119.3(9) . .

loop_
_geom_bond_atom_site_label_1
_geom_bond_atom_site_label_2
_geom_bond_distance
_geom_bond_site_symmetry_2
Br C7 1.895(8) .
Cl02 C2 1.730(9) .
Cl03 C1 1.710(10) .
C7 C8 1.342(12) .
C7 C6 1.367(12) .
N1 C3 1.396(11) .
N1 C4 1.412(9) .
C3 C2 1.373(12) .
C3 C1 1.380(12) .
C8 C9 1.367(11) .
C2 C1 1.395(11) 3_766
C1 C2 1.395(11) 3_766
C4 C9 1.378(12) .
C4 C5 1.375(11) .
C5 C6 1.378(10) .

loop_
_geom_torsion_atom_site_label_1
_geom_torsion_atom_site_label_2
_geom_torsion_atom_site_label_3
_geom_torsion_atom_site_label_4
_geom_torsion
_geom_torsion_site_symmetry_4
C4 N1 C3 C2 -71.6(13) .
C4 N1 C3 C1 111.3(10) .
C6 C7 C8 C9 -2.3(15) .
Br C7 C8 C9 176.1(7) .
C1 C3 C2 C1 -1.3(14) 3_766
N1 C3 C2 C1 -178.5(8) 3_766
C1 C3 C2 Cl02 176.2(7) .
N1 C3 C2 Cl02 -0.9(12) .
C2 C3 C1 C2 1.3(14) 3_766
N1 C3 C1 C2 178.5(8) 3_766
C2 C3 C1 Cl03 -178.8(7) .
N1 C3 C1 Cl03 -1.6(12) .
C3 N1 C4 C9 5.4(15) .
C3 N1 C4 C5 -173.4(9) .
C9 C4 C5 C6 0.6(15) .
N1 C4 C5 C6 179.5(8) .
C8 C7 C6 C5 0.9(14) .
Br C7 C6 C5 -177.5(7) .
C4 C5 C6 C7 -0.1(14) .
C7 C8 C9 C4 2.8(15) .
C5 C4 C9 C8 -1.9(14) .
N1 C4 C9 C8 179.3(9) .
